data_7221740
loop_
_publ_author_name
'Basireddy, Venkata Subba Reddy'
'Swamy, T.'
'Maheshwar Rao, B.'
'Yadav, Jhillu S.'
'Ravinder, Vadde'
'Balasubramanian, Sridhar'

_publ_section_title
;
 Microwave-assisted, ruthenium-catalyzed intramolecular amide-alkyne
 annulation for the rapid synthesis of fused tricyclic isoquinolinones
;
_journal_name_full 'RSC Adv.'
_journal_paper_doi 10.1039/C5RA11133A
_journal_year 2015
_chemical_formula_moiety 'C19 H17 N O2, 0.5(H2 O)'
_chemical_formula_sum 'C19 H18 N O2.5'
_chemical_formula_weight 300.34
_space_group_crystal_system monoclinic
_space_group_IT_number 15
_space_group_name_Hall '-C 2yc'
_space_group_name_H-M_alt 'C 1 2/c 1'
_symmetry_space_group_name_Hall '-C 2yc'
_symmetry_space_group_name_H-M 'C 1 2/c 1'
_atom_sites_solution_hydrogens mixed
_audit_creation_method SHELXL-2014/7
_audit_update_record
;
2015-04-23 deposited with the CCDC.
2015-08-04 downloaded from the CCDC.
;
_cell_angle_alpha 90
_cell_angle_beta 107.064(2)
_cell_angle_gamma 90
_cell_formula_units_Z 8
_cell_length_a 14.3475(11)
_cell_length_b 11.0883(11)
_cell_length_c 20.423(2)
_cell_measurement_reflns_used 5866
_cell_measurement_temperature 294(2)
_cell_measurement_theta_max 27.22
_cell_measurement_theta_min 2.36
_cell_volume 3106.1(5)
_computing_cell_refinement 'SAINT (Bruker, 2001)'
_computing_data_collection 'SMART (Bruker, 2001)'
_computing_data_reduction 'SAINT Bruker, 2001'
_computing_molecular_graphics 'SHELXL2014 (Sheldrick, 2015)'
_computing_publication_material 'SHELXL2014 (Sheldrick, 2015)'
_computing_structure_refinement 'SHELXL-2014/7 (Sheldrick, 2015)'
_computing_structure_solution 'SHELXL-2014/7 (Sheldrick, 2015)'
_diffrn_ambient_temperature 294(2)
_diffrn_measured_fraction_theta_full 1.000
_diffrn_measured_fraction_theta_max 1.000
_diffrn_measurement_device_type 'Bruker SMART APEX CCD area-detector'
_diffrn_measurement_method \w
_diffrn_radiation_type MoK\a
_diffrn_radiation_wavelength 0.71073
_diffrn_reflns_av_R_equivalents 0.0183
_diffrn_reflns_av_unetI/netI 0.0129
_diffrn_reflns_laue_measured_fraction_full 1.000
_diffrn_reflns_laue_measured_fraction_max 1.000
_diffrn_reflns_limit_h_max 17
_diffrn_reflns_limit_h_min -17
_diffrn_reflns_limit_k_max 13
_diffrn_reflns_limit_k_min -13
_diffrn_reflns_limit_l_max 25
_diffrn_reflns_limit_l_min -25
_diffrn_reflns_number 16119
_diffrn_reflns_point_group_measured_fraction_full 1.000
_diffrn_reflns_point_group_measured_fraction_max 1.000
_diffrn_reflns_theta_full 25.242
_diffrn_reflns_theta_max 26.249
_diffrn_reflns_theta_min 2.086
_exptl_absorpt_coefficient_mu 0.085
_exptl_absorpt_correction_T_max 0.97
_exptl_absorpt_correction_T_min 0.93
_exptl_absorpt_correction_type multi-scan
_exptl_absorpt_process_details 'SADABS; Bruker,2001'
_exptl_crystal_colour colorless
_exptl_crystal_density_diffrn 1.285
_exptl_crystal_description block
_exptl_crystal_F_000 1272
_exptl_crystal_size_max 0.21
_exptl_crystal_size_mid 0.18
_exptl_crystal_size_min 0.15
_refine_diff_density_max 0.237
_refine_diff_density_min -0.377
_refine_diff_density_rms 0.038
_refine_ls_extinction_method none
_refine_ls_goodness_of_fit_ref 1.064
_refine_ls_hydrogen_treatment mixed
_refine_ls_matrix_type full
_refine_ls_number_parameters 208
_refine_ls_number_reflns 3145
_refine_ls_number_restraints 1
_refine_ls_restrained_S_all 1.066
_refine_ls_R_factor_all 0.0625
_refine_ls_R_factor_gt 0.0524
_refine_ls_shift/su_max 0.000
_refine_ls_shift/su_mean 0.000
_refine_ls_structure_factor_coef Fsqd
_refine_ls_weighting_details 'w=1/[\s^2^(Fo^2^)+(0.0770P)^2^+1.4602P] where P=(Fo^2^+2Fc^2^)/3'
_refine_ls_weighting_scheme calc
_refine_ls_wR_factor_gt 0.1438
_refine_ls_wR_factor_ref 0.1545
_reflns_Friedel_coverage 0.000
_reflns_number_gt 2537
_reflns_number_total 3145
_reflns_threshold_expression 'I > 2\s(I)'
_cod_data_source_file c5ra11133a2.cif
_cod_data_source_block ay15
_cod_depositor_comments
;

2018-02-22
Z value and formula fixed to values more according to usual
chemical conventions.                 miguel
;
_cod_original_formula_sum 'C38 H36 N2 O5'
_cod_original_formula_weight 600.69
_cod_original_formula_moiety '2(C19 H17 N O2), H2 O'
_cod_original_formula_units_Z 4
_cod_original_cell_volume 3106.0(5)
_cod_database_code 7221740
_shelx_shelxl_version_number 2014/7
_shelx_space_group_comment
;
The symmetry employed for this shelxl refinement is uniquely defined
by the following loop, which should always be used as a source of
symmetry information in preference to the above space-group names.
They are only intended as comments.
;

loop_
_space_group_symop_operation_xyz
'x, y, z'
'-x, y, -z+1/2'
'x+1/2, y+1/2, z'
'-x+1/2, y+1/2, -z+1/2'
'-x, -y, -z'
'x, -y, z-1/2'
'-x+1/2, -y+1/2, -z'
'x+1/2, -y+1/2, z-1/2'

loop_
_atom_site_label
_atom_site_type_symbol
_atom_site_fract_x
_atom_site_fract_y
_atom_site_fract_z
_atom_site_U_iso_or_equiv
_atom_site_adp_type
_atom_site_occupancy
_atom_site_site_symmetry_order
_atom_site_calc_flag
_atom_site_refinement_flags_posn
_atom_site_refinement_flags_adp
_atom_site_refinement_flags_occupancy
C1 C 0.64902(11) 0.35816(14) 0.59700(7) 0.0457(4) Uani 1 1 d . . .
C2 C 0.72119(11) 0.38893(13) 0.56290(7) 0.0447(4) Uani 1 1 d . . .
C3 C 0.81857(12) 0.41413(15) 0.59913(8) 0.0511(4) Uani 1 1 d . . .
H3 H 0.8383 0.4125 0.6468 0.061 Uiso 1 1 calc R U .
C4 C 0.88508(13) 0.44125(16) 0.56445(9) 0.0573(4) Uani 1 1 d . . .
C5 C 0.85650(15) 0.44454(17) 0.49283(9) 0.0632(5) Uani 1 1 d . . .
H5 H 0.9021 0.4614 0.4698 0.076 Uiso 1 1 calc R U .
C6 C 0.76247(15) 0.42308(16) 0.45721(8) 0.0592(5) Uani 1 1 d . . .
H6 H 0.7438 0.4270 0.4096 0.071 Uiso 1 1 calc R U .
C7 C 0.69269(12) 0.39503(14) 0.49061(7) 0.0496(4) Uani 1 1 d . . .
C8 C 0.59302(14) 0.37286(15) 0.44983(8) 0.0572(4) Uani 1 1 d . . .
C9 C 0.42807(14) 0.3155(2) 0.45415(11) 0.0758(6) Uani 1 1 d . . .
H9A H 0.4218 0.2503 0.4215 0.091 Uiso 1 1 calc R U .
H9B H 0.3930 0.3853 0.4307 0.091 Uiso 1 1 calc R U .
C10 C 0.39052(16) 0.2782(2) 0.51209(12) 0.0876(7) Uani 1 1 d . . .
H10A H 0.3744 0.1930 0.5085 0.105 Uiso 1 1 calc R U .
H10B H 0.3321 0.3234 0.5107 0.105 Uiso 1 1 calc R U .
C11 C 0.46869(13) 0.3027(2) 0.57812(11) 0.0751(6) Uani 1 1 d . . .
H11A H 0.4494 0.3678 0.6031 0.090 Uiso 1 1 calc R U .
H11B H 0.4815 0.2313 0.6068 0.090 Uiso 1 1 calc R U .
C12 C 0.55692(12) 0.33727(15) 0.55763(8) 0.0512(4) Uani 1 1 d . . .
C13 C 0.67328(11) 0.34751(15) 0.67305(7) 0.0465(4) Uani 1 1 d . . .
C14 C 0.63042(12) 0.42371(16) 0.70975(8) 0.0550(4) Uani 1 1 d . . .
H14 H 0.5881 0.4838 0.6869 0.066 Uiso 1 1 calc R U .
C15 C 0.64990(14) 0.4114(2) 0.77978(9) 0.0681(5) Uani 1 1 d . . .
H15 H 0.6210 0.4635 0.8038 0.082 Uiso 1 1 calc R U .
C16 C 0.71147(16) 0.3231(2) 0.81393(9) 0.0790(6) Uani 1 1 d . . .
H16 H 0.7237 0.3141 0.8610 0.095 Uiso 1 1 calc R U .
C17 C 0.75523(17) 0.2479(2) 0.77854(10) 0.0865(7) Uani 1 1 d . . .
H17 H 0.7974 0.1879 0.8018 0.104 Uiso 1 1 calc R U .
C18 C 0.73714(14) 0.26034(19) 0.70880(9) 0.0681(5) Uani 1 1 d . . .
H18 H 0.7682 0.2096 0.6855 0.082 Uiso 1 1 calc R U .
C19 C 1.01523(17) 0.4723(3) 0.66719(12) 0.0948(8) Uani 1 1 d . . .
H19A H 1.0085 0.3947 0.6861 0.142 Uiso 1 1 calc R U .
H19B H 0.9777 0.5307 0.6834 0.142 Uiso 1 1 calc R U .
H19C H 1.0826 0.4956 0.6812 0.142 Uiso 1 1 calc R U .
N1 N 0.53079(10) 0.34468(13) 0.48697(7) 0.0563(4) Uani 1 1 d . . .
O1 O 0.56284(11) 0.37891(14) 0.38662(6) 0.0796(4) Uani 1 1 d . . .
O2 O 0.98111(10) 0.46650(15) 0.59485(7) 0.0783(4) Uani 1 1 d . . .
O1W O 0.5000 0.2883(3) 0.2500 0.1565(15) Uani 1 2 d DS T P
H1W H 0.523(3) 0.318(4) 0.2952(11) 0.188 Uiso 1 1 d D U .

loop_
_atom_site_aniso_label
_atom_site_aniso_U_11
_atom_site_aniso_U_22
_atom_site_aniso_U_33
_atom_site_aniso_U_23
_atom_site_aniso_U_13
_atom_site_aniso_U_12
C1 0.0509(8) 0.0500(8) 0.0367(7) -0.0016(6) 0.0136(6) 0.0056(6)
C2 0.0567(9) 0.0428(8) 0.0362(7) 0.0001(6) 0.0162(6) 0.0068(6)
C3 0.0590(9) 0.0580(9) 0.0393(8) 0.0005(7) 0.0190(7) 0.0011(7)
C4 0.0631(10) 0.0582(10) 0.0564(10) 0.0040(8) 0.0267(8) -0.0014(8)
C5 0.0830(13) 0.0621(11) 0.0576(10) 0.0041(8) 0.0412(10) 0.0006(9)
C6 0.0904(13) 0.0554(10) 0.0379(8) 0.0033(7) 0.0283(8) 0.0072(9)
C7 0.0691(10) 0.0441(8) 0.0363(7) 0.0011(6) 0.0162(7) 0.0090(7)
C8 0.0774(11) 0.0520(9) 0.0378(8) -0.0006(7) 0.0101(8) 0.0136(8)
C9 0.0622(11) 0.0829(14) 0.0662(12) -0.0113(10) -0.0063(9) 0.0062(10)
C10 0.0711(13) 0.0817(15) 0.0949(17) -0.0005(12) 0.0010(12) -0.0215(11)
C11 0.0529(10) 0.1003(16) 0.0709(12) -0.0051(11) 0.0166(9) -0.0087(10)
C12 0.0540(9) 0.0541(9) 0.0435(8) -0.0025(7) 0.0112(7) 0.0052(7)
C13 0.0458(8) 0.0590(9) 0.0363(7) -0.0010(6) 0.0144(6) -0.0025(7)
C14 0.0569(9) 0.0640(10) 0.0467(9) -0.0023(7) 0.0191(7) 0.0052(8)
C15 0.0690(11) 0.0929(14) 0.0480(9) -0.0114(9) 0.0259(8) 0.0083(10)
C16 0.0835(13) 0.1193(18) 0.0350(8) 0.0031(10) 0.0187(9) 0.0149(13)
C17 0.1007(16) 0.1072(18) 0.0455(10) 0.0117(11) 0.0120(10) 0.0401(14)
C18 0.0776(12) 0.0820(13) 0.0434(9) -0.0008(8) 0.0158(8) 0.0261(10)
C19 0.0667(13) 0.142(2) 0.0712(14) 0.0167(14) 0.0132(10) -0.0201(14)
N1 0.0584(8) 0.0583(8) 0.0442(7) -0.0044(6) 0.0023(6) 0.0065(6)
O1 0.1040(11) 0.0895(10) 0.0344(6) 0.0013(6) 0.0032(6) 0.0133(8)
O2 0.0645(8) 0.1074(12) 0.0694(9) 0.0075(8) 0.0295(7) -0.0139(7)
O1W 0.265(5) 0.111(2) 0.0770(18) 0.000 0.024(3) 0.000

loop_
_atom_type_symbol
_atom_type_description
_atom_type_scat_dispersion_real
_atom_type_scat_dispersion_imag
_atom_type_scat_source
C C 0.0033 0.0016 'International Tables Vol C Tables 4.2.6.8 and 6.1.1.4'
H H 0.0000 0.0000 'International Tables Vol C Tables 4.2.6.8 and 6.1.1.4'
N N 0.0061 0.0033 'International Tables Vol C Tables 4.2.6.8 and 6.1.1.4'
O O 0.0106 0.0060 'International Tables Vol C Tables 4.2.6.8 and 6.1.1.4'

loop_
_geom_angle_atom_site_label_1
_geom_angle_atom_site_label_2
_geom_angle_atom_site_label_3
_geom_angle
C12 C1 C2 117.85(13)
C12 C1 C13 119.64(14)
C2 C1 C13 122.51(13)
C3 C2 C7 118.63(14)
C3 C2 C1 122.35(13)
C7 C2 C1 119.03(14)
C4 C3 C2 120.31(15)
C4 C3 H3 119.8
C2 C3 H3 119.8
O2 C4 C3 124.76(16)
O2 C4 C5 114.68(15)
C3 C4 C5 120.56(17)
C6 C5 C4 119.85(16)
C6 C5 H5 120.1
C4 C5 H5 120.1
C5 C6 C7 121.28(15)
C5 C6 H6 119.4
C7 C6 H6 119.4
C6 C7 C2 119.34(16)
C6 C7 C8 118.89(15)
C2 C7 C8 121.76(15)
O1 C8 N1 120.39(18)
O1 C8 C7 125.08(18)
N1 C8 C7 114.52(14)
N1 C9 C10 104.29(16)
N1 C9 H9A 110.9
C10 C9 H9A 110.9
N1 C9 H9B 110.9
C10 C9 H9B 110.9
H9A C9 H9B 108.9
C9 C10 C11 108.19(17)
C9 C10 H10A 110.1
C11 C10 H10A 110.1
C9 C10 H10B 110.1
C11 C10 H10B 110.1
H10A C10 H10B 108.4
C12 C11 C10 105.39(17)
C12 C11 H11A 110.7
C10 C11 H11A 110.7
C12 C11 H11B 110.7
C10 C11 H11B 110.7
H11A C11 H11B 108.8
C1 C12 N1 121.97(15)
C1 C12 C11 129.68(15)
N1 C12 C11 108.35(15)
C18 C13 C14 118.07(15)
C18 C13 C1 121.34(14)
C14 C13 C1 120.58(14)
C15 C14 C13 120.81(17)
C15 C14 H14 119.6
C13 C14 H14 119.6
C16 C15 C14 120.25(17)
C16 C15 H15 119.9
C14 C15 H15 119.9
C15 C16 C17 119.68(17)
C15 C16 H16 120.2
C17 C16 H16 120.2
C16 C17 C18 120.49(19)
C16 C17 H17 119.8
C18 C17 H17 119.8
C17 C18 C13 120.68(17)
C17 C18 H18 119.7
C13 C18 H18 119.7
O2 C19 H19A 109.5
O2 C19 H19B 109.5
H19A C19 H19B 109.5
O2 C19 H19C 109.5
H19A C19 H19C 109.5
H19B C19 H19C 109.5
C8 N1 C12 124.86(15)
C8 N1 C9 122.01(15)
C12 N1 C9 113.11(16)
C4 O2 C19 118.58(14)

loop_
_geom_bond_atom_site_label_1
_geom_bond_atom_site_label_2
_geom_bond_distance
C1 C12 1.350(2)
C1 C2 1.448(2)
C1 C13 1.4934(19)
C2 C3 1.404(2)
C2 C7 1.4133(19)
C3 C4 1.378(2)
C3 H3 0.9300
C4 O2 1.364(2)
C4 C5 1.399(2)
C5 C6 1.353(3)
C5 H5 0.9300
C6 C7 1.402(2)
C6 H6 0.9300
C7 C8 1.449(3)
C8 O1 1.2371(19)
C8 N1 1.367(2)
C9 N1 1.465(2)
C9 C10 1.495(3)
C9 H9A 0.9700
C9 H9B 0.9700
C10 C11 1.504(3)
C10 H10A 0.9700
C10 H10B 0.9700
C11 C12 1.495(3)
C11 H11A 0.9700
C11 H11B 0.9700
C12 N1 1.383(2)
C13 C18 1.384(2)
C13 C14 1.387(2)
C14 C15 1.381(2)
C14 H14 0.9300
C15 C16 1.365(3)
C15 H15 0.9300
C16 C17 1.371(3)
C16 H16 0.9300
C17 C18 1.378(2)
C17 H17 0.9300
C18 H18 0.9300
C19 O2 1.415(2)
C19 H19A 0.9600
C19 H19B 0.9600
C19 H19C 0.9600
O1W H1W 0.943(18)

loop_
_geom_hbond_atom_site_label_D
_geom_hbond_atom_site_label_H
_geom_hbond_atom_site_label_A
_geom_hbond_distance_DH
_geom_hbond_distance_HA
_geom_hbond_distance_DA
_geom_hbond_angle_DHA
O1W H1W O1 0.943(18) 1.909(18) 2.8515(18) 177(4)

loop_
_geom_torsion_atom_site_label_1
_geom_torsion_atom_site_label_2
_geom_torsion_atom_site_label_3
_geom_torsion_atom_site_label_4
_geom_torsion
C12 C1 C2 C3 179.01(15)
C13 C1 C2 C3 -1.8(2)
C12 C1 C2 C7 -0.4(2)
C13 C1 C2 C7 178.85(14)
C7 C2 C3 C4 -1.6(2)
C1 C2 C3 C4 179.03(15)
C2 C3 C4 O2 -179.73(16)
C2 C3 C4 C5 0.3(3)
O2 C4 C5 C6 -178.81(17)
C3 C4 C5 C6 1.2(3)
C4 C5 C6 C7 -1.3(3)
C5 C6 C7 C2 -0.1(2)
C5 C6 C7 C8 -179.98(16)
C3 C2 C7 C6 1.5(2)
C1 C2 C7 C6 -179.09(14)
C3 C2 C7 C8 -178.60(15)
C1 C2 C7 C8 0.8(2)
C6 C7 C8 O1 -1.5(3)
C2 C7 C8 O1 178.58(16)
C6 C7 C8 N1 179.17(15)
C2 C7 C8 N1 -0.7(2)
N1 C9 C10 C11 7.6(2)
C9 C10 C11 C12 -8.2(3)
C2 C1 C12 N1 -0.1(2)
C13 C1 C12 N1 -179.33(14)
C2 C1 C12 C11 179.13(18)
C13 C1 C12 C11 -0.1(3)
C10 C11 C12 C1 -173.65(19)
C10 C11 C12 N1 5.6(2)
C12 C1 C13 C18 115.36(19)
C2 C1 C13 C18 -63.9(2)
C12 C1 C13 C14 -63.2(2)
C2 C1 C13 C14 117.55(17)
C18 C13 C14 C15 -1.0(3)
C1 C13 C14 C15 177.63(16)
C13 C14 C15 C16 -0.4(3)
C14 C15 C16 C17 1.1(4)
C15 C16 C17 C18 -0.3(4)
C16 C17 C18 C13 -1.1(4)
C14 C13 C18 C17 1.8(3)
C1 C13 C18 C17 -176.86(19)
O1 C8 N1 C12 -179.08(16)
C7 C8 N1 C12 0.3(2)
O1 C8 N1 C9 2.7(3)
C7 C8 N1 C9 -177.90(15)
C1 C12 N1 C8 0.1(3)
C11 C12 N1 C8 -179.23(17)
C1 C12 N1 C9 178.45(16)
C11 C12 N1 C9 -0.9(2)
C10 C9 N1 C8 174.15(17)
C10 C9 N1 C12 -4.2(2)
C3 C4 O2 C19 -3.7(3)
C5 C4 O2 C19 176.28(19)
